data_4303969
loop_
_publ_author_name
'Mitsushiro Nomura'
'Marc Fourmigu\'e'

_publ_section_title
;
Dinuclear Cp* Cobalt Complexes of the 1,2,4,5-Benzenetetrathiolate
Bischelating Ligand
;
_journal_name_full 'Inorganic Chemistry'
_journal_page_first 1301
_journal_page_last 1312
_journal_paper_doi 10.1021/ic700778b
_journal_volume 47
_journal_year 2008
_chemical_absolute_configuration unk
_chemical_compound_source 'synthesis as described'
_chemical_formula_moiety 'C16 H19 Co1 S2'
_chemical_formula_sum 'C16 H19 Co S2'
_chemical_formula_weight 334.36
_chemical_name_systematic
;
 ?
;
_space_group_IT_number 19
_symmetry_cell_setting orthorhombic
_symmetry_Int_Tables_number 19
_symmetry_space_group_name_Hall 'P 2ac 2ab'
_symmetry_space_group_name_H-M 'P 21 21 21'
_atom_sites_solution_hydrogens geom
_atom_sites_solution_primary direct
_atom_sites_solution_secondary difmap
_audit_creation_date 2007-09-18T09:37:57-00:00
_audit_creation_method 'WinGX routine CIF_UPDATE'
_cell_angle_alpha 90
_cell_angle_beta 90
_cell_angle_gamma 90
_cell_formula_units_Z 4
_cell_length_a 8.1353(9)
_cell_length_b 13.5274(14)
_cell_length_c 13.6835(14)
_cell_measurement_reflns_used 7979
_cell_measurement_temperature 100(2)
_cell_measurement_theta_max 27.36
_cell_measurement_theta_min 2.91
_cell_measurement_wavelength 0.71073
_cell_volume 1505.9(3)
_computing_cell_refinement 'Bruker SMART, 2006'
_computing_data_collection 'Bruker SMART, 2006'
_computing_data_reduction 'Bruker SAINT, 2006'
_computing_molecular_graphics 'Ortep-3 for Windows (Farrugia, 1997)'
_computing_publication_material 'WinGX publication routines (Farrugia, 1999)'
_computing_structure_refinement 'SHELXL-97 (Sheldrick, 1997)'
_computing_structure_solution 'SHELXS-86 (Sheldrick, 1986)'
_diffrn_ambient_temperature 100(2)
_diffrn_detector 'CCD plate'
_diffrn_measured_fraction_theta_full 0.998
_diffrn_measured_fraction_theta_max 0.998
_diffrn_measurement_device_type 'APEXII, Bruker-AXS'
_diffrn_measurement_method 'CCD rotation images, thick slices'
_diffrn_orient_matrix_type 'by SAINT Bruker-AXS'
_diffrn_orient_matrix_UB_11 0.103392
_diffrn_orient_matrix_UB_12 -0.144531E-1
_diffrn_orient_matrix_UB_13 0.368517E-1
_diffrn_orient_matrix_UB_21 0.663881E-1
_diffrn_orient_matrix_UB_22 0.260649E-1
_diffrn_orient_matrix_UB_23 -0.558474E-1
_diffrn_orient_matrix_UB_31 -0.34895E-2
_diffrn_orient_matrix_UB_32 0.676495E-1
_diffrn_orient_matrix_UB_33 0.293909E-1
_diffrn_radiation_monochromator graphite
_diffrn_radiation_probe x-ray
_diffrn_radiation_type MoK\a
_diffrn_radiation_wavelength 0.71073
_diffrn_reflns_av_R_equivalents 0.0386
_diffrn_reflns_av_unetI/netI 0.0307
_diffrn_reflns_limit_h_max 10
_diffrn_reflns_limit_h_min -10
_diffrn_reflns_limit_k_max 15
_diffrn_reflns_limit_k_min -17
_diffrn_reflns_limit_l_max 17
_diffrn_reflns_limit_l_min -17
_diffrn_reflns_number 14345
_diffrn_reflns_theta_full 27.54
_diffrn_reflns_theta_max 27.54
_diffrn_reflns_theta_min 2.91
_diffrn_source 'Enraf Nonius FR590'
_exptl_absorpt_coefficient_mu 1.4
_exptl_absorpt_correction_T_max 1.0
_exptl_absorpt_correction_T_min 0.729417
_exptl_absorpt_correction_type multi-scan
_exptl_absorpt_process_details
;
  [Sheldrick, G.M. (2002). SADABS Bruker AXS Inc., Madison, Wisconsin, USA]
;
_exptl_crystal_colour red
_exptl_crystal_density_diffrn 1.475
_exptl_crystal_density_method 'not measured'
_exptl_crystal_description prism
_exptl_crystal_F_000 696
_exptl_crystal_size_max 0.42
_exptl_crystal_size_mid 0.32
_exptl_crystal_size_min 0.2
_refine_diff_density_max 0.26
_refine_diff_density_min -0.189
_refine_diff_density_rms 0.047
_refine_ls_abs_structure_details 'Flack H D (1983), Acta Cryst. A39, 876-881'
_refine_ls_abs_structure_Flack 0.493(9)
_refine_ls_extinction_method none
_refine_ls_goodness_of_fit_ref 1.028
_refine_ls_hydrogen_treatment constr
_refine_ls_matrix_type full
_refine_ls_number_parameters 178
_refine_ls_number_reflns 3465
_refine_ls_number_restraints 0
_refine_ls_restrained_S_all 1.028
_refine_ls_R_factor_all 0.0221
_refine_ls_R_factor_gt 0.0206
_refine_ls_shift/su_max 0.001
_refine_ls_shift/su_mean 0
_refine_ls_structure_factor_coef Fsqd
_refine_ls_weighting_details 'calc w=1/[\s^2^(Fo^2^)+(0.0208P)^2^+0.3499P] where P=(Fo^2^+2Fc^2^)/3'
_refine_ls_weighting_scheme calc
_refine_ls_wR_factor_gt 0.0485
_refine_ls_wR_factor_ref 0.0494
_reflns_number_gt 3341
_reflns_number_total 3465
_reflns_threshold_expression >2sigma(I)
_cod_data_source_file ic700778b-file002.cif
_cod_data_source_block bdt100k
_cod_database_code 4303969

loop_
_symmetry_equiv_pos_as_xyz
'x, y, z'
'-x+1/2, -y, z+1/2'
'x+1/2, -y+1/2, -z'
'-x, y+1/2, -z+1/2'

loop_
_atom_site_label
_atom_site_type_symbol
_atom_site_fract_x
_atom_site_fract_y
_atom_site_fract_z
_atom_site_U_iso_or_equiv
_atom_site_adp_type
_atom_site_occupancy
_atom_site_symmetry_multiplicity
_atom_site_calc_flag
_atom_site_refinement_flags
_atom_site_disorder_assembly
_atom_site_disorder_group
Co1 Co 0.20560(3) 0.018194(18) 0.394088(15) 0.01251(6) Uani 1 1 d . . .
S1 S 0.04416(5) -0.09031(3) 0.33450(3) 0.01626(9) Uani 1 1 d . . .
S2 S 0.10189(5) 0.13203(3) 0.30655(3) 0.01523(9) Uani 1 1 d . . .
C1 C -0.0594(2) -0.03004(13) 0.24030(11) 0.0137(3) Uani 1 1 d . . .
C2 C -0.0376(2) 0.07225(13) 0.22956(12) 0.0136(3) Uani 1 1 d . . .
C3 C -0.1249(2) 0.12327(14) 0.15616(12) 0.0163(4) Uani 1 1 d . . .
H3 H -0.1154 0.1916 0.1509 0.02 Uiso 1 1 calc R . .
C4 C -0.2242(2) 0.07195(14) 0.09211(12) 0.0177(4) Uani 1 1 d . . .
H4 H -0.2812 0.1059 0.0436 0.021 Uiso 1 1 calc R . .
C5 C -0.23991(19) -0.03039(13) 0.09964(12) 0.0171(4) Uani 1 1 d . . .
H5 H -0.3035 -0.0648 0.0545 0.021 Uiso 1 1 calc R . .
C6 C -0.1608(2) -0.08122(14) 0.17425(12) 0.0157(3) Uani 1 1 d . . .
H6 H -0.175 -0.1491 0.1805 0.019 Uiso 1 1 calc R . .
C7 C 0.3570(2) 0.10129(14) 0.48216(12) 0.0146(3) Uani 1 1 d . . .
C8 C 0.4504(2) 0.05003(13) 0.41058(12) 0.0155(4) Uani 1 1 d . . .
C9 C 0.4206(2) -0.05428(14) 0.42257(12) 0.0164(4) Uani 1 1 d . . .
C10 C 0.3097(2) -0.06657(14) 0.50250(12) 0.0175(4) Uani 1 1 d . . .
C11 C 0.2701(2) 0.02946(14) 0.53911(11) 0.0165(4) Uani 1 1 d . . .
C12 C 0.3538(2) 0.21073(14) 0.49761(14) 0.0224(4) Uani 1 1 d . . .
H12A H 0.2449 0.2309 0.5159 0.034 Uiso 1 1 calc R . .
H12B H 0.385 0.2435 0.4382 0.034 Uiso 1 1 calc R . .
H12C H 0.4295 0.228 0.5486 0.034 Uiso 1 1 calc R . .
C13 C 0.5651(2) 0.09476(15) 0.33765(13) 0.0216(4) Uani 1 1 d . . .
H13A H 0.6727 0.1005 0.3659 0.032 Uiso 1 1 calc R . .
H13B H 0.526 0.1591 0.3194 0.032 Uiso 1 1 calc R . .
H13C H 0.5704 0.0534 0.2808 0.032 Uiso 1 1 calc R . .
C14 C 0.4977(3) -0.13413(16) 0.36328(14) 0.0265(4) Uani 1 1 d . . .
H14A H 0.6043 -0.1493 0.3893 0.04 Uiso 1 1 calc R . .
H14B H 0.5087 -0.1124 0.2968 0.04 Uiso 1 1 calc R . .
H14C H 0.4298 -0.1921 0.3655 0.04 Uiso 1 1 calc R . .
C15 C 0.2442(3) -0.16240(15) 0.54081(14) 0.0271(5) Uani 1 1 d . . .
H15A H 0.3195 -0.189 0.588 0.041 Uiso 1 1 calc R . .
H15B H 0.2316 -0.2083 0.4878 0.041 Uiso 1 1 calc R . .
H15C H 0.1394 -0.1514 0.5712 0.041 Uiso 1 1 calc R . .
C16 C 0.1603(2) 0.05253(16) 0.62353(12) 0.0247(4) Uani 1 1 d . . .
H16A H 0.0783 0.0019 0.6296 0.037 Uiso 1 1 calc R . .
H16B H 0.1077 0.1151 0.6129 0.037 Uiso 1 1 calc R . .
H16C H 0.2243 0.0554 0.6824 0.037 Uiso 1 1 calc R . .

loop_
_atom_site_aniso_label
_atom_site_aniso_U_11
_atom_site_aniso_U_22
_atom_site_aniso_U_33
_atom_site_aniso_U_23
_atom_site_aniso_U_13
_atom_site_aniso_U_12
Co1 0.01299(11) 0.01417(12) 0.01036(10) 0.00021(9) -0.00165(8) -0.00073(9)
S1 0.0176(2) 0.0141(2) 0.01703(19) 0.00282(16) -0.00410(17) -0.00239(18)
S2 0.0174(2) 0.0131(2) 0.01524(19) -0.00011(16) -0.00423(16) -0.00098(18)
C1 0.0115(7) 0.0178(10) 0.0119(7) 0.0003(6) 0.0002(6) 0.0002(7)
C2 0.0119(7) 0.0162(9) 0.0126(7) -0.0016(6) 0.0020(6) 0.0001(7)
C3 0.0148(8) 0.0176(9) 0.0166(8) 0.0023(7) 0.0017(7) 0.0000(7)
C4 0.0159(8) 0.0230(10) 0.0142(7) 0.0025(6) -0.0008(7) 0.0026(8)
C5 0.0122(7) 0.0251(11) 0.0139(7) -0.0031(7) -0.0015(6) -0.0015(7)
C6 0.0134(8) 0.0154(9) 0.0184(8) -0.0025(7) 0.0001(6) -0.0006(7)
C7 0.0128(8) 0.0177(9) 0.0134(7) -0.0016(6) -0.0027(6) -0.0010(7)
C8 0.0128(8) 0.0200(9) 0.0137(8) 0.0008(6) -0.0015(6) -0.0004(7)
C9 0.0170(9) 0.0179(9) 0.0144(8) -0.0009(6) -0.0054(6) 0.0034(7)
C10 0.0190(9) 0.0191(10) 0.0143(7) 0.0036(6) -0.0073(7) -0.0015(8)
C11 0.0140(8) 0.0248(10) 0.0108(7) 0.0001(6) -0.0044(6) -0.0010(8)
C12 0.0208(9) 0.0186(10) 0.0279(9) -0.0056(8) -0.0040(8) 0.0004(8)
C13 0.0171(9) 0.0296(11) 0.0181(8) 0.0013(8) 0.0037(7) -0.0020(8)
C14 0.0308(11) 0.0265(11) 0.0221(9) -0.0051(8) -0.0084(8) 0.0103(9)
C15 0.0334(12) 0.0247(11) 0.0230(9) 0.0104(8) -0.0119(8) -0.0113(9)
C16 0.0176(9) 0.0434(13) 0.0131(8) 0.0011(8) 0.0010(7) -0.0001(9)

loop_
_atom_type_symbol
_atom_type_description
_atom_type_scat_dispersion_real
_atom_type_scat_dispersion_imag
_atom_type_scat_source
C C 0.0033 0.0016 'International Tables Vol C Tables 4.2.6.8 and 6.1.1.4'
H H 0 0 'International Tables Vol C Tables 4.2.6.8 and 6.1.1.4'
Co Co 0.3494 0.9721 'International Tables Vol C Tables 4.2.6.8 and 6.1.1.4'
S S 0.1246 0.1234 'International Tables Vol C Tables 4.2.6.8 and 6.1.1.4'

loop_
_geom_angle_atom_site_label_1
_geom_angle_atom_site_label_2
_geom_angle_atom_site_label_3
_geom_angle
_geom_angle_site_symmetry_1
_geom_angle_site_symmetry_3
_geom_angle_publ_flag
C9 Co1 C8 41.24(7) . . ?
C9 Co1 C7 68.77(7) . . ?
C8 Co1 C7 40.47(7) . . ?
C9 Co1 C10 40.75(7) . . ?
C8 Co1 C10 68.77(7) . . ?
C7 Co1 C10 68.64(7) . . ?
C9 Co1 C11 68.49(7) . . ?
C8 Co1 C11 68.33(7) . . ?
C7 Co1 C11 40.73(7) . . ?
C10 Co1 C11 40.64(7) . . ?
C9 Co1 S2 142.67(5) . . ?
C8 Co1 S2 107.18(5) . . ?
C7 Co1 S2 99.90(5) . . ?
C10 Co1 S2 166.79(5) . . ?
C11 Co1 S2 126.22(6) . . ?
C9 Co1 S1 105.67(5) . . ?
C8 Co1 S1 141.75(5) . . ?
C7 Co1 S1 165.72(5) . . ?
C10 Co1 S1 98.38(5) . . ?
C11 Co1 S1 125.23(5) . . ?
S2 Co1 S1 92.217(19) . . ?
C1 S1 Co1 105.00(6) . . ?
C2 S2 Co1 105.21(6) . . ?
C2 C1 C6 119.51(16) . . ?
C2 C1 S1 118.54(13) . . ?
C6 C1 S1 121.94(14) . . ?
C1 C2 C3 119.59(16) . . ?
C1 C2 S2 118.40(14) . . ?
C3 C2 S2 122.00(14) . . ?
C4 C3 C2 120.07(17) . . ?
C3 C4 C5 120.41(17) . . ?
C6 C5 C4 120.24(17) . . ?
C5 C6 C1 120.03(17) . . ?
C8 C7 C11 107.95(16) . . ?
C8 C7 C12 126.14(17) . . ?
C11 C7 C12 125.89(16) . . ?
C8 C7 Co1 69.50(10) . . ?
C11 C7 Co1 69.67(10) . . ?
C12 C7 Co1 127.84(13) . . ?
C7 C8 C9 108.01(15) . . ?
C7 C8 C13 126.66(17) . . ?
C9 C8 C13 125.29(17) . . ?
C7 C8 Co1 70.04(10) . . ?
C9 C8 Co1 69.09(10) . . ?
C13 C8 Co1 128.19(12) . . ?
C10 C9 C8 107.93(15) . . ?
C10 C9 C14 126.80(17) . . ?
C8 C9 C14 125.24(17) . . ?
C10 C9 Co1 70.19(10) . . ?
C8 C9 Co1 69.67(10) . . ?
C14 C9 Co1 127.22(13) . . ?
C9 C10 C11 107.77(15) . . ?
C9 C10 C15 126.47(18) . . ?
C11 C10 C15 125.76(16) . . ?
C9 C10 Co1 69.06(10) . . ?
C11 C10 Co1 69.72(10) . . ?
C15 C10 Co1 126.07(13) . . ?
C10 C11 C7 108.34(15) . . ?
C10 C11 C16 126.58(17) . . ?
C7 C11 C16 125.06(18) . . ?
C10 C11 Co1 69.65(9) . . ?
C7 C11 Co1 69.60(9) . . ?
C16 C11 Co1 127.51(12) . . ?

loop_
_geom_bond_atom_site_label_1
_geom_bond_atom_site_label_2
_geom_bond_distance
_geom_bond_site_symmetry_2
_geom_bond_publ_flag
Co1 C9 2.0423(18) . ?
Co1 C8 2.0501(18) . ?
Co1 C7 2.0572(17) . ?
Co1 C10 2.0573(17) . ?
Co1 C11 2.0582(16) . ?
Co1 S2 2.1256(5) . ?
Co1 S1 2.1316(5) . ?
S1 C1 1.7425(17) . ?
S2 C2 1.7470(18) . ?
C1 C2 1.403(2) . ?
C1 C6 1.406(2) . ?
C2 C3 1.410(2) . ?
C3 C4 1.380(2) . ?
C4 C5 1.394(3) . ?
C5 C6 1.389(2) . ?
C7 C8 1.421(2) . ?
C7 C11 1.432(3) . ?
C7 C12 1.496(3) . ?
C8 C9 1.441(3) . ?
C8 C13 1.494(2) . ?
C9 C10 1.427(2) . ?
C9 C14 1.490(3) . ?
C10 C11 1.429(3) . ?
C10 C15 1.496(3) . ?
C11 C16 1.493(2) . ?
